data_1562332
loop_
_publ_author_name
'Batuk, Maria'
'Batuk, Dmitry'
'Abakumov, Artem M.'
'Hadermann, Joke'

_publ_section_title
;
 Pb5Fe3TiO11Cl: A rare example of Ti(IV) in a square pyramidal oxygen
 coordination
;
_journal_name_full 'Journal of Solid State Chemistry'
_journal_page_first 245
_journal_page_last 252
_journal_paper_doi 10.1016/j.jssc.2014.04.002
_journal_volume 215
_journal_year 2014
_chemical_formula_moiety 'Cl1 Fe3 O11 Pb5 Ti1'
_chemical_formula_sum 'Cl Fe3 O11 Pb5 Ti'
_chemical_formula_weight 1462.8
_space_group_IT_number 123
_space_group_name_Hall '-P 4 2'
_space_group_name_H-M_alt 'P 4/m m m'
_symmetry_cell_setting tetragonal
_symmetry_Int_Tables_number 123
_symmetry_space_group_name_Hall '-P 4 2'
_symmetry_space_group_name_H-M 'P 4/m m m'
_cell_angle_alpha 90.00000
_cell_angle_beta 90.00000
_cell_angle_gamma 90.00000
_cell_formula_units_Z 1
_cell_length_a 3.91542(6)
_cell_length_b 3.91542(6)
_cell_length_c 19.3216(4)
_cell_measurement_temperature 300
_cell_volume 296.210(9)
_computing_structure_refinement FULLPROF
_diffrn_ambient_temperature 300
_diffrn_measurement_device_type 'HRPT LNS PSI'
_diffrn_radiation_type neutron
_diffrn_radiation_wavelength 1.88570
_diffrn_source 'Neutron Spallation Souce'
_exptl_crystal_density_diffrn 8.20
_pd_char_colour brown
_pd_instr_location ' ?'
_pd_meas_2theta_range_inc 0.050000
_pd_meas_2theta_range_max 164.70000
_pd_meas_2theta_range_min 3.75000
_pd_meas_number_of_points 3220
_pd_proc_2theta_range_inc 0.050000
_pd_proc_2theta_range_max 164.7922
_pd_proc_2theta_range_min 3.8422
_pd_proc_ls_pref_orient_corr none
_pd_proc_ls_profile_function Gaussian
_pd_proc_ls_prof_R_factor 4.5189
_pd_proc_ls_prof_wR_expected 2.0162
_pd_proc_ls_prof_wR_factor 6.0631
_pd_proc_wavelength 1.885700
_pd_spec_mounting ' ?'
_refine_ls_number_parameters 34
_refine_ls_number_reflns 740
_refine_ls_number_restraints 0
_refine_ls_R_I_factor 15.0469
_cod_data_source_file JSSC-2014-215-245.cif
_cod_data_source_block Pb5Fe3TiO11Cl_300K
_cod_depositor_comments
;
The following automatic conversions were performed:

data item '_symmetry_cell_setting' value 'Tetragonal' was changed to
'tetragonal' in accordance with the built-in table derived from the
CIF Core dictionary named 'cif_core.dic' version 2.4.5 last updated
on 2014-11-21.

Automatic conversion script
Id: cif_fix_values 8369 2020-08-20 11:38:08Z andrius 
;
_cod_original_formula_sum 'Cl1 Fe3 O11 Pb5 Ti1'
_cod_database_code 1562332
_pd_proc_ls_prof_cr_factor 10.6949
_pd_proc_ls_prof_cwr_factor 11.4040
_pd_proc_ls_prof_cwr_expected 3.7922
_pd_proc_ls_prof_chi2 9.0435
_pd_proc_ls_prof_echi2 9.0435

loop_
_symmetry_equiv_pos_site_id
_symmetry_equiv_pos_as_xyz
1 x,y,z
2 -x,-y,z
3 -y,x,z
4 y,-x,z
5 -x,y,-z
6 x,-y,-z
7 y,x,-z
8 -y,-x,-z
9 -x,-y,-z
10 x,y,-z
11 y,-x,-z
12 -y,x,-z
13 x,-y,z
14 -x,y,z
15 -y,-x,z
16 y,x,z

loop_
_atom_site_label
_atom_site_fract_x
_atom_site_fract_y
_atom_site_fract_z
_atom_site_U_iso_or_equiv
_atom_site_occupancy
_atom_site_adp_type
_atom_site_type_symbol
Cl 0.00000 0.00000 0.00000 0.0322(12) 1.00000 Uiso Cl
Fe1 0.00000 0.00000 0.19451(17) 0.0128(8) 0.89000 Uiso Fe
Ti1 0.00000 0.00000 0.19451(17) 0.0128(8) 0.11000 Uiso Ti
Fe2 0.00000 0.00000 0.3967(3) 0.0074(13) 0.61000 Uiso Fe
Ti2 0.00000 0.00000 0.3967(3) 0.0074(13) 0.39000 Uiso Ti
Pb1 0.50000 0.50000 0.09502(14) 0.0167(6) 1.00000 Uiso Pb
Pb2 0.50000 0.50000 0.30306(16) 0.0245(9) 1.00000 Uiso Pb
Pb3 0.50000 0.50000 0.50000 0.0312(13) 1.00000 Uiso Pb
O1 0.50000 0.00000 0.16636(14) 0.0150(6) 1.00000 Uiso O
O2 0.50000 0.0517(19) 0.3925(2) 0.0290(13) 0.50000 Uiso O
O3 0.00000 0.00000 0.2886(2) 0.0199(11) 1.00000 Uiso O
O4 0.00000 0.00000 0.50000 0.0213(18) 1.00000 Uiso O

loop_
_atom_type_symbol
_atom_type_scat_length_neutron
_atom_type_scat_source
Cl 0.95770 V.F._Sears_Neutron_News_3_26_(1992)
Fe 0.94500 V.F._Sears_Neutron_News_3_26_(1992)
Ti -0.34380 V.F._Sears_Neutron_News_3_26_(1992)
Pb 0.94050 V.F._Sears_Neutron_News_3_26_(1992)
O 0.58030 V.F._Sears_Neutron_News_3_26_(1992)

loop_
_geom_angle_atom_site_label_1
_geom_angle_atom_site_label_2
_geom_angle_atom_site_label_3
_geom_angle_site_symmetry_1
_geom_angle_site_symmetry_2
_geom_angle_site_symmetry_3
_geom_angle
O1 Fe1 O1 1_455 . . 148.9(2)
O1 Fe1 O1 1_455 . 3_545 85.89(5)
O1 Fe1 O1 1_455 . 3_555 85.89(5)
O1 Fe1 O3 1_455 . . 105.53(12)
O1 Fe1 O1 . . 3_545 85.89(5)
O1 Fe1 O1 . . 3_555 85.89(5)
O1 Fe1 O3 . . . 105.53(12)
O1 Fe1 O1 3_545 . 3_555 148.9(2)
O1 Fe1 O3 3_545 . . 105.53(12)
O1 Fe1 O3 3_555 . . 105.53(12)
O1 Ti1 O1 1_455 . . 148.9(2)
O1 Ti1 O1 1_455 . 3_545 85.89(5)
O1 Ti1 O1 1_455 . 3_555 85.89(5)
O1 Ti1 O3 1_455 . . 105.53(12)
O1 Ti1 O1 . . 3_545 85.89(5)
O1 Ti1 O1 . . 3_555 85.89(5)
O1 Ti1 O3 . . . 105.53(12)
O1 Ti1 O1 3_545 . 3_555 148.9(2)
O1 Ti1 O3 3_545 . . 105.53(12)
O1 Ti1 O3 3_555 . . 105.53(12)
O2 Fe2 O2 1_455 . . 167.3(3)
O2 Fe2 O2 1_455 . 2_555 11.8(3)
O2 Fe2 O2 1_455 . 2_655 175.3(4)
O2 Fe2 O2 1_455 . 3_545 89.9(3)
O2 Fe2 O2 1_455 . 3_555 78.1(3)
O2 Fe2 O2 1_455 . 4_555 101.7(3)
O2 Fe2 O2 1_455 . 4_565 89.9(3)
O2 Fe2 O3 1_455 . . 87.6(2)
O2 Fe2 O4 1_455 . . 92.4(2)
O2 Fe2 O2 . . 2_555 175.3(4)
O2 Fe2 O2 . . 2_655 11.8(3)
O2 Fe2 O2 . . 3_545 101.7(3)
O2 Fe2 O2 . . 3_555 89.9(3)
O2 Fe2 O2 . . 4_555 89.9(3)
O2 Fe2 O2 . . 4_565 78.1(3)
O2 Fe2 O3 . . . 87.6(2)
O2 Fe2 O4 . . . 92.4(2)
O2 Fe2 O2 2_555 . 2_655 167.3(3)
O2 Fe2 O2 2_555 . 3_545 78.1(3)
O2 Fe2 O2 2_555 . 3_555 89.9(3)
O2 Fe2 O2 2_555 . 4_555 89.9(3)
O2 Fe2 O2 2_555 . 4_565 101.7(3)
O2 Fe2 O3 2_555 . . 87.6(2)
O2 Fe2 O4 2_555 . . 92.4(2)
O2 Fe2 O2 2_655 . 3_545 89.9(3)
O2 Fe2 O2 2_655 . 3_555 101.7(3)
O2 Fe2 O2 2_655 . 4_555 78.1(3)
O2 Fe2 O2 2_655 . 4_565 89.9(3)
O2 Fe2 O3 2_655 . . 87.6(2)
O2 Fe2 O4 2_655 . . 92.4(2)
O2 Fe2 O2 3_545 . 3_555 167.3(3)
O2 Fe2 O2 3_545 . 4_555 11.8(3)
O2 Fe2 O2 3_545 . 4_565 175.3(4)
O2 Fe2 O3 3_545 . . 87.6(2)
O2 Fe2 O4 3_545 . . 92.4(2)
O2 Fe2 O2 3_555 . 4_555 175.3(4)
O2 Fe2 O2 3_555 . 4_565 11.8(3)
O2 Fe2 O3 3_555 . . 87.6(2)
O2 Fe2 O4 3_555 . . 92.4(2)
O2 Fe2 O2 4_555 . 4_565 167.3(3)
O2 Fe2 O3 4_555 . . 87.6(2)
O2 Fe2 O4 4_555 . . 92.4(2)
O2 Fe2 O3 4_565 . . 87.6(2)
O2 Fe2 O4 4_565 . . 92.4(2)
O3 Fe2 O4 . . . 180.0(5)
O2 Ti2 O2 1_455 . . 167.3(3)
O2 Ti2 O2 1_455 . 2_555 11.8(3)
O2 Ti2 O2 1_455 . 2_655 175.3(4)
O2 Ti2 O2 1_455 . 3_545 89.9(3)
O2 Ti2 O2 1_455 . 3_555 78.1(3)
O2 Ti2 O2 1_455 . 4_555 101.7(3)
O2 Ti2 O2 1_455 . 4_565 89.9(3)
O2 Ti2 O3 1_455 . . 87.6(2)
O2 Ti2 O4 1_455 . . 92.4(2)
O2 Ti2 O2 . . 2_555 175.3(4)
O2 Ti2 O2 . . 2_655 11.8(3)
O2 Ti2 O2 . . 3_545 101.7(3)
O2 Ti2 O2 . . 3_555 89.9(3)
O2 Ti2 O2 . . 4_555 89.9(3)
O2 Ti2 O2 . . 4_565 78.1(3)
O2 Ti2 O3 . . . 87.6(2)
O2 Ti2 O4 . . . 92.4(2)
O2 Ti2 O2 2_555 . 2_655 167.3(3)
O2 Ti2 O2 2_555 . 3_545 78.1(3)
O2 Ti2 O2 2_555 . 3_555 89.9(3)
O2 Ti2 O2 2_555 . 4_555 89.9(3)
O2 Ti2 O2 2_555 . 4_565 101.7(3)
O2 Ti2 O3 2_555 . . 87.6(2)
O2 Ti2 O4 2_555 . . 92.4(2)
O2 Ti2 O2 2_655 . 3_545 89.9(3)
O2 Ti2 O2 2_655 . 3_555 101.7(3)
O2 Ti2 O2 2_655 . 4_555 78.1(3)
O2 Ti2 O2 2_655 . 4_565 89.9(3)
O2 Ti2 O3 2_655 . . 87.6(2)
O2 Ti2 O4 2_655 . . 92.4(2)
O2 Ti2 O2 3_545 . 3_555 167.3(3)
O2 Ti2 O2 3_545 . 4_555 11.8(3)
O2 Ti2 O2 3_545 . 4_565 175.3(4)
O2 Ti2 O3 3_545 . . 87.6(2)
O2 Ti2 O4 3_545 . . 92.4(2)
O2 Ti2 O2 3_555 . 4_555 175.3(4)
O2 Ti2 O2 3_555 . 4_565 11.8(3)
O2 Ti2 O3 3_555 . . 87.6(2)
O2 Ti2 O4 3_555 . . 92.4(2)
O2 Ti2 O2 4_555 . 4_565 167.3(3)
O2 Ti2 O3 4_555 . . 87.6(2)
O2 Ti2 O4 4_555 . . 92.4(2)
O2 Ti2 O3 4_565 . . 87.6(2)
O2 Ti2 O4 4_565 . . 92.4(2)
O3 Ti2 O4 . . . 180.0(5)
Cl Pb1 Cl . . 1_565 72.22(4)
Cl Pb1 Cl . . 1_655 72.22(4)
Cl Pb1 Cl . . 1_665 112.90(8)
Cl Pb1 O1 . . . 80.58(4)
Cl Pb1 O1 . . 1_565 143.132(10)
Cl Pb1 O1 . . 3_555 80.58(4)
Cl Pb1 O1 . . 3_655 143.132(10)
Cl Pb1 Cl 1_565 . 1_655 112.90(8)
Cl Pb1 Cl 1_565 . 1_665 72.22(4)
Cl Pb1 O1 1_565 . . 143.132(10)
Cl Pb1 O1 1_565 . 1_565 80.58(4)
Cl Pb1 O1 1_565 . 3_555 80.58(4)
Cl Pb1 O1 1_565 . 3_655 143.132(10)
Cl Pb1 Cl 1_655 . 1_665 72.22(4)
Cl Pb1 O1 1_655 . . 80.58(4)
Cl Pb1 O1 1_655 . 1_565 143.132(10)
Cl Pb1 O1 1_655 . 3_555 143.132(10)
Cl Pb1 O1 1_655 . 3_655 80.58(4)
Cl Pb1 O1 1_665 . . 143.132(10)
Cl Pb1 O1 1_665 . 1_565 80.58(4)
Cl Pb1 O1 1_665 . 3_555 143.132(10)
Cl Pb1 O1 1_665 . 3_655 80.58(4)
O1 Pb1 O1 . . 1_565 109.70(13)
O1 Pb1 O1 . . 3_555 70.64(6)
O1 Pb1 O1 . . 3_655 70.64(6)
O1 Pb1 O1 1_565 . 3_555 70.64(6)
O1 Pb1 O1 1_565 . 3_655 70.64(6)
O1 Pb1 O1 3_555 . 3_655 109.70(13)
O1 Pb2 O1 . . 1_565 73.09(8)
O1 Pb2 O1 . . 3_555 49.80(5)
O1 Pb2 O1 . . 3_655 49.80(5)
O1 Pb2 O2 . . . 98.01(14)
O1 Pb2 O2 . . 1_565 165.21(14)
O1 Pb2 O2 . . 2_655 92.11(12)
O1 Pb2 O2 . . 2_665 171.10(16)
O1 Pb2 O2 . . 3_555 120.12(9)
O1 Pb2 O2 . . 3_655 124.31(10)
O1 Pb2 O2 . . 4_565 124.31(10)
O1 Pb2 O2 . . 4_665 120.12(9)
O1 Pb2 O3 . . . 60.03(8)
O1 Pb2 O3 . . 1_565 109.77(11)
O1 Pb2 O3 . . 1_655 60.03(8)
O1 Pb2 O3 . . 1_665 109.77(11)
O1 Pb2 O1 1_565 . 3_555 49.80(5)
O1 Pb2 O1 1_565 . 3_655 49.80(5)
O1 Pb2 O2 1_565 . . 171.10(16)
O1 Pb2 O2 1_565 . 1_565 92.11(12)
O1 Pb2 O2 1_565 . 2_655 165.21(14)
O1 Pb2 O2 1_565 . 2_665 98.01(14)
O1 Pb2 O2 1_565 . 3_555 120.12(9)
O1 Pb2 O2 1_565 . 3_655 124.31(10)
O1 Pb2 O2 1_565 . 4_565 124.31(10)
O1 Pb2 O2 1_565 . 4_665 120.12(9)
O1 Pb2 O3 1_565 . . 109.77(11)
O1 Pb2 O3 1_565 . 1_565 60.03(8)
O1 Pb2 O3 1_565 . 1_655 109.77(11)
O1 Pb2 O3 1_565 . 1_665 60.03(8)
O1 Pb2 O1 3_555 . 3_655 73.09(8)
O1 Pb2 O2 3_555 . . 124.31(10)
O1 Pb2 O2 3_555 . 1_565 120.12(9)
O1 Pb2 O2 3_555 . 2_655 120.12(9)
O1 Pb2 O2 3_555 . 2_665 124.31(10)
O1 Pb2 O2 3_555 . 3_555 92.11(12)
O1 Pb2 O2 3_555 . 3_655 171.10(16)
O1 Pb2 O2 3_555 . 4_565 98.01(14)
O1 Pb2 O2 3_555 . 4_665 165.21(14)
O1 Pb2 O3 3_555 . . 60.03(8)
O1 Pb2 O3 3_555 . 1_565 60.03(8)
O1 Pb2 O3 3_555 . 1_655 109.77(11)
O1 Pb2 O3 3_555 . 1_665 109.77(11)
O1 Pb2 O2 3_655 . . 124.31(10)
O1 Pb2 O2 3_655 . 1_565 120.12(9)
O1 Pb2 O2 3_655 . 2_655 120.12(9)
O1 Pb2 O2 3_655 . 2_665 124.31(10)
O1 Pb2 O2 3_655 . 3_555 165.21(14)
O1 Pb2 O2 3_655 . 3_655 98.01(14)
O1 Pb2 O2 3_655 . 4_565 171.10(16)
O1 Pb2 O2 3_655 . 4_665 92.11(12)
O1 Pb2 O3 3_655 . . 109.77(11)
O1 Pb2 O3 3_655 . 1_565 109.77(11)
O1 Pb2 O3 3_655 . 1_655 60.03(8)
O1 Pb2 O3 3_655 . 1_665 60.03(8)
O2 Pb2 O2 . . 1_565 96.8(2)
O2 Pb2 O2 . . 2_655 5.89(18)
O2 Pb2 O2 . . 2_665 90.9(2)
O2 Pb2 O2 . . 3_555 64.01(11)
O2 Pb2 O2 . . 3_655 60.51(13)
O2 Pb2 O2 . . 4_565 60.51(13)
O2 Pb2 O2 . . 4_665 64.01(11)
O2 Pb2 O3 . . . 64.48(11)
O2 Pb2 O3 . . 1_565 124.87(12)
O2 Pb2 O3 . . 1_655 64.48(11)
O2 Pb2 O3 . . 1_665 124.87(12)
O2 Pb2 O2 1_565 . 2_655 102.68(19)
O2 Pb2 O2 1_565 . 2_665 5.89(18)
O2 Pb2 O2 1_565 . 3_555 67.03(10)
O2 Pb2 O2 1_565 . 3_655 64.01(11)
O2 Pb2 O2 1_565 . 4_565 64.01(11)
O2 Pb2 O2 1_565 . 4_665 67.03(10)
O2 Pb2 O3 1_565 . . 127.74(10)
O2 Pb2 O3 1_565 . 1_565 60.88(9)
O2 Pb2 O3 1_565 . 1_655 127.74(10)
O2 Pb2 O3 1_565 . 1_665 60.88(9)
O2 Pb2 O2 2_655 . 2_665 96.8(2)
O2 Pb2 O2 2_655 . 3_555 67.03(10)
O2 Pb2 O2 2_655 . 3_655 64.01(11)
O2 Pb2 O2 2_655 . 4_565 64.01(11)
O2 Pb2 O2 2_655 . 4_665 67.03(10)
O2 Pb2 O3 2_655 . . 60.88(9)
O2 Pb2 O3 2_655 . 1_565 127.74(10)
O2 Pb2 O3 2_655 . 1_655 60.88(9)
O2 Pb2 O3 2_655 . 1_665 127.74(10)
O2 Pb2 O2 2_665 . 3_555 64.01(11)
O2 Pb2 O2 2_665 . 3_655 60.51(13)
O2 Pb2 O2 2_665 . 4_565 60.51(13)
O2 Pb2 O2 2_665 . 4_665 64.01(11)
O2 Pb2 O3 2_665 . . 124.87(12)
O2 Pb2 O3 2_665 . 1_565 64.48(11)
O2 Pb2 O3 2_665 . 1_655 124.87(12)
O2 Pb2 O3 2_665 . 1_665 64.48(11)
O2 Pb2 O2 3_555 . 3_655 96.8(2)
O2 Pb2 O2 3_555 . 4_565 5.89(18)
O2 Pb2 O2 3_555 . 4_665 102.68(19)
O2 Pb2 O3 3_555 . . 60.88(9)
O2 Pb2 O3 3_555 . 1_565 60.88(9)
O2 Pb2 O3 3_555 . 1_655 127.74(10)
O2 Pb2 O3 3_555 . 1_665 127.74(10)
O2 Pb2 O2 3_655 . 4_565 90.9(2)
O2 Pb2 O2 3_655 . 4_665 5.89(18)
O2 Pb2 O3 3_655 . . 124.87(12)
O2 Pb2 O3 3_655 . 1_565 124.87(12)
O2 Pb2 O3 3_655 . 1_655 64.48(11)
O2 Pb2 O3 3_655 . 1_665 64.48(11)
O2 Pb2 O2 4_565 . 4_665 96.8(2)
O2 Pb2 O3 4_565 . . 64.48(11)
O2 Pb2 O3 4_565 . 1_565 64.48(11)
O2 Pb2 O3 4_565 . 1_655 124.87(12)
O2 Pb2 O3 4_565 . 1_665 124.87(12)
O2 Pb2 O3 4_665 . . 127.74(10)
O2 Pb2 O3 4_665 . 1_565 127.74(10)
O2 Pb2 O3 4_665 . 1_655 60.88(9)
O2 Pb2 O3 4_665 . 1_665 60.88(9)
O3 Pb2 O3 . . 1_565 89.422(17)
O3 Pb2 O3 . . 1_655 89.422(17)
O3 Pb2 O3 . . 1_665 168.48(17)
O3 Pb2 O3 1_565 . 1_655 168.48(17)
O3 Pb2 O3 1_565 . 1_665 89.422(17)
O3 Pb2 O3 1_655 . 1_665 89.422(17)
O2 Pb3 O2 . . 1_565 86.32(17)
O2 Pb3 O2 . . 2_655 5.92(17)
O2 Pb3 O2 . . 2_665 80.40(18)
O2 Pb3 O2 . . 3_555 58.04(10)
O2 Pb3 O2 . . 3_655 54.31(11)
O2 Pb3 O2 . . 4_565 54.31(11)
O2 Pb3 O2 . . 4_665 58.04(10)
O2 Pb3 O2 . . 5_656 99.60(18)
O2 Pb3 O2 . . 5_666 174.08(17)
O2 Pb3 O2 . . 6_556 93.68(17)
O2 Pb3 O2 . . 6_566 180.0(5)
O2 Pb3 O2 . . 7_556 125.69(11)
O2 Pb3 O2 . . 7_656 121.96(10)
O2 Pb3 O2 . . 8_566 121.96(10)
O2 Pb3 O2 . . 8_666 125.69(11)
O2 Pb3 O4 . . . 62.84(8)
O2 Pb3 O4 . . 1_565 117.16(8)
O2 Pb3 O4 . . 1_655 62.84(8)
O2 Pb3 O4 . . 1_665 117.16(8)
O2 Pb3 O2 1_565 . 2_655 92.25(16)
O2 Pb3 O2 1_565 . 2_665 5.92(17)
O2 Pb3 O2 1_565 . 3_555 61.29(9)
O2 Pb3 O2 1_565 . 3_655 58.04(10)
O2 Pb3 O2 1_565 . 4_565 58.04(10)
O2 Pb3 O2 1_565 . 4_665 61.29(9)
O2 Pb3 O2 1_565 . 5_656 174.08(17)
O2 Pb3 O2 1_565 . 5_666 87.75(16)
O2 Pb3 O2 1_565 . 6_556 180.0(5)
O2 Pb3 O2 1_565 . 6_566 93.68(17)
O2 Pb3 O2 1_565 . 7_556 121.96(10)
O2 Pb3 O2 1_565 . 7_656 118.71(9)
O2 Pb3 O2 1_565 . 8_566 118.71(9)
O2 Pb3 O2 1_565 . 8_666 121.96(10)
O2 Pb3 O4 1_565 . . 120.64(6)
O2 Pb3 O4 1_565 . 1_565 59.36(6)
O2 Pb3 O4 1_565 . 1_655 120.64(6)
O2 Pb3 O4 1_565 . 1_665 59.36(6)
O2 Pb3 O2 2_655 . 2_665 86.32(17)
O2 Pb3 O2 2_655 . 3_555 61.29(9)
O2 Pb3 O2 2_655 . 3_655 58.04(10)
O2 Pb3 O2 2_655 . 4_565 58.04(10)
O2 Pb3 O2 2_655 . 4_665 61.29(9)
O2 Pb3 O2 2_655 . 5_656 93.68(17)
O2 Pb3 O2 2_655 . 5_666 180.0(5)
O2 Pb3 O2 2_655 . 6_556 87.75(16)
O2 Pb3 O2 2_655 . 6_566 174.08(17)
O2 Pb3 O2 2_655 . 7_556 121.96(10)
O2 Pb3 O2 2_655 . 7_656 118.71(9)
O2 Pb3 O2 2_655 . 8_566 118.71(9)
O2 Pb3 O2 2_655 . 8_666 121.96(10)
O2 Pb3 O4 2_655 . . 59.36(6)
O2 Pb3 O4 2_655 . 1_565 120.64(6)
O2 Pb3 O4 2_655 . 1_655 59.36(6)
O2 Pb3 O4 2_655 . 1_665 120.64(6)
O2 Pb3 O2 2_665 . 3_555 58.04(10)
O2 Pb3 O2 2_665 . 3_655 54.31(11)
O2 Pb3 O2 2_665 . 4_565 54.31(11)
O2 Pb3 O2 2_665 . 4_665 58.04(10)
O2 Pb3 O2 2_665 . 5_656 180.0(5)
O2 Pb3 O2 2_665 . 5_666 93.68(17)
O2 Pb3 O2 2_665 . 6_556 174.08(17)
O2 Pb3 O2 2_665 . 6_566 99.60(18)
O2 Pb3 O2 2_665 . 7_556 125.69(11)
O2 Pb3 O2 2_665 . 7_656 121.96(10)
O2 Pb3 O2 2_665 . 8_566 121.96(10)
O2 Pb3 O2 2_665 . 8_666 125.69(11)
O2 Pb3 O4 2_665 . . 117.16(8)
O2 Pb3 O4 2_665 . 1_565 62.84(8)
O2 Pb3 O4 2_665 . 1_655 117.16(8)
O2 Pb3 O4 2_665 . 1_665 62.84(8)
O2 Pb3 O2 3_555 . 3_655 86.32(17)
O2 Pb3 O2 3_555 . 4_565 5.92(17)
O2 Pb3 O2 3_555 . 4_665 92.25(16)
O2 Pb3 O2 3_555 . 5_656 121.96(10)
O2 Pb3 O2 3_555 . 5_666 118.71(9)
O2 Pb3 O2 3_555 . 6_556 118.71(9)
O2 Pb3 O2 3_555 . 6_566 121.96(10)
O2 Pb3 O2 3_555 . 7_556 93.68(17)
O2 Pb3 O2 3_555 . 7_656 180.0(5)
O2 Pb3 O2 3_555 . 8_566 87.75(16)
O2 Pb3 O2 3_555 . 8_666 174.08(17)
O2 Pb3 O4 3_555 . . 59.36(6)
O2 Pb3 O4 3_555 . 1_565 59.36(6)
O2 Pb3 O4 3_555 . 1_655 120.64(6)
O2 Pb3 O4 3_555 . 1_665 120.64(6)
O2 Pb3 O2 3_655 . 4_565 80.40(18)
O2 Pb3 O2 3_655 . 4_665 5.92(17)
O2 Pb3 O2 3_655 . 5_656 125.69(11)
O2 Pb3 O2 3_655 . 5_666 121.96(10)
O2 Pb3 O2 3_655 . 6_556 121.96(10)
O2 Pb3 O2 3_655 . 6_566 125.69(11)
O2 Pb3 O2 3_655 . 7_556 180.0(5)
O2 Pb3 O2 3_655 . 7_656 93.68(17)
O2 Pb3 O2 3_655 . 8_566 174.08(17)
O2 Pb3 O2 3_655 . 8_666 99.60(18)
O2 Pb3 O4 3_655 . . 117.16(8)
O2 Pb3 O4 3_655 . 1_565 117.16(8)
O2 Pb3 O4 3_655 . 1_655 62.84(8)
O2 Pb3 O4 3_655 . 1_665 62.84(8)
O2 Pb3 O2 4_565 . 4_665 86.32(17)
O2 Pb3 O2 4_565 . 5_656 125.69(11)
O2 Pb3 O2 4_565 . 5_666 121.96(10)
O2 Pb3 O2 4_565 . 6_556 121.96(10)
O2 Pb3 O2 4_565 . 6_566 125.69(11)
O2 Pb3 O2 4_565 . 7_556 99.60(18)
O2 Pb3 O2 4_565 . 7_656 174.08(17)
O2 Pb3 O2 4_565 . 8_566 93.68(17)
O2 Pb3 O2 4_565 . 8_666 180.0(5)
O2 Pb3 O4 4_565 . . 62.84(8)
O2 Pb3 O4 4_565 . 1_565 62.84(8)
O2 Pb3 O4 4_565 . 1_655 117.16(8)
O2 Pb3 O4 4_565 . 1_665 117.16(8)
O2 Pb3 O2 4_665 . 5_656 121.96(10)
O2 Pb3 O2 4_665 . 5_666 118.71(9)
O2 Pb3 O2 4_665 . 6_556 118.71(9)
O2 Pb3 O2 4_665 . 6_566 121.96(10)
O2 Pb3 O2 4_665 . 7_556 174.08(17)
O2 Pb3 O2 4_665 . 7_656 87.75(16)
O2 Pb3 O2 4_665 . 8_566 180.0(5)
O2 Pb3 O2 4_665 . 8_666 93.68(17)
O2 Pb3 O4 4_665 . . 120.64(6)
O2 Pb3 O4 4_665 . 1_565 120.64(6)
O2 Pb3 O4 4_665 . 1_655 59.36(6)
O2 Pb3 O4 4_665 . 1_665 59.36(6)
O2 Pb3 O2 5_656 . 5_666 86.32(17)
O2 Pb3 O2 5_656 . 6_556 5.92(17)
O2 Pb3 O2 5_656 . 6_566 80.40(18)
O2 Pb3 O2 5_656 . 7_556 54.31(11)
O2 Pb3 O2 5_656 . 7_656 58.04(10)
O2 Pb3 O2 5_656 . 8_566 58.04(10)
O2 Pb3 O2 5_656 . 8_666 54.31(11)
O2 Pb3 O4 5_656 . . 62.84(8)
O2 Pb3 O4 5_656 . 1_565 117.16(8)
O2 Pb3 O4 5_656 . 1_655 62.84(8)
O2 Pb3 O4 5_656 . 1_665 117.16(8)
O2 Pb3 O2 5_666 . 6_556 92.25(16)
O2 Pb3 O2 5_666 . 6_566 5.92(17)
O2 Pb3 O2 5_666 . 7_556 58.04(10)
O2 Pb3 O2 5_666 . 7_656 61.29(9)
O2 Pb3 O2 5_666 . 8_566 61.29(9)
O2 Pb3 O2 5_666 . 8_666 58.04(10)
O2 Pb3 O4 5_666 . . 120.64(6)
O2 Pb3 O4 5_666 . 1_565 59.36(6)
O2 Pb3 O4 5_666 . 1_655 120.64(6)
O2 Pb3 O4 5_666 . 1_665 59.36(6)
O2 Pb3 O2 6_556 . 6_566 86.32(17)
O2 Pb3 O2 6_556 . 7_556 58.04(10)
O2 Pb3 O2 6_556 . 7_656 61.29(9)
O2 Pb3 O2 6_556 . 8_566 61.29(9)
O2 Pb3 O2 6_556 . 8_666 58.04(10)
O2 Pb3 O4 6_556 . . 59.36(6)
O2 Pb3 O4 6_556 . 1_565 120.64(6)
O2 Pb3 O4 6_556 . 1_655 59.36(6)
O2 Pb3 O4 6_556 . 1_665 120.64(6)
O2 Pb3 O2 6_566 . 7_556 54.31(11)
O2 Pb3 O2 6_566 . 7_656 58.04(10)
O2 Pb3 O2 6_566 . 8_566 58.04(10)
O2 Pb3 O2 6_566 . 8_666 54.31(11)
O2 Pb3 O4 6_566 . . 117.16(8)
O2 Pb3 O4 6_566 . 1_565 62.84(8)
O2 Pb3 O4 6_566 . 1_655 117.16(8)
O2 Pb3 O4 6_566 . 1_665 62.84(8)
O2 Pb3 O2 7_556 . 7_656 86.32(17)
O2 Pb3 O2 7_556 . 8_566 5.92(17)
O2 Pb3 O2 7_556 . 8_666 80.40(18)
O2 Pb3 O4 7_556 . . 62.84(8)
O2 Pb3 O4 7_556 . 1_565 62.84(8)
O2 Pb3 O4 7_556 . 1_655 117.16(8)
O2 Pb3 O4 7_556 . 1_665 117.16(8)
O2 Pb3 O2 7_656 . 8_566 92.25(16)
O2 Pb3 O2 7_656 . 8_666 5.92(17)
O2 Pb3 O4 7_656 . . 120.64(6)
O2 Pb3 O4 7_656 . 1_565 120.64(6)
O2 Pb3 O4 7_656 . 1_655 59.36(6)
O2 Pb3 O4 7_656 . 1_665 59.36(6)
O2 Pb3 O2 8_566 . 8_666 86.32(17)
O2 Pb3 O4 8_566 . . 59.36(6)
O2 Pb3 O4 8_566 . 1_565 59.36(6)
O2 Pb3 O4 8_566 . 1_655 120.64(6)
O2 Pb3 O4 8_566 . 1_665 120.64(6)
O2 Pb3 O4 8_666 . . 117.16(8)
O2 Pb3 O4 8_666 . 1_565 117.16(8)
O2 Pb3 O4 8_666 . 1_655 62.84(8)
O2 Pb3 O4 8_666 . 1_665 62.84(8)
O4 Pb3 O4 . . 1_565 90.000(3)
O4 Pb3 O4 . . 1_655 90.000(3)
O4 Pb3 O4 . . 1_665 180.0(5)
O4 Pb3 O4 1_565 . 1_655 180.0(5)
O4 Pb3 O4 1_565 . 1_665 90.000(3)
O4 Pb3 O4 1_655 . 1_665 90.000(3)

loop_
_geom_bond_atom_site_label_1
_geom_bond_atom_site_label_2
_geom_bond_site_symmetry_1
_geom_bond_site_symmetry_2
_geom_bond_distance
Fe1 O1 . 1_455 2.0319(11)
Fe1 O1 . . 2.0319(11)
Fe1 O1 . 3_545 2.0319(11)
Fe1 O1 . 3_555 2.0319(11)
Fe1 O3 . . 1.818(5)
Ti1 O1 . 1_455 2.0319(11)
Ti1 O1 . . 2.0319(11)
Ti1 O1 . 3_545 2.0319(11)
Ti1 O1 . 3_555 2.0319(11)
Ti1 O3 . . 1.818(5)
Fe2 O2 . 1_455 1.9698(8)
Fe2 O2 . . 1.9698(8)
Fe2 O2 . 2_555 1.9698(8)
Fe2 O2 . 2_655 1.9698(8)
Fe2 O2 . 3_545 1.9698(8)
Fe2 O2 . 3_555 1.9698(8)
Fe2 O2 . 4_555 1.9698(8)
Fe2 O2 . 4_565 1.9698(8)
Fe2 O3 . . 2.089(7)
Fe2 O4 . . 1.996(6)
Ti2 O2 . 1_455 1.9698(8)
Ti2 O2 . . 1.9698(8)
Ti2 O2 . 2_555 1.9698(8)
Ti2 O2 . 2_655 1.9698(8)
Ti2 O2 . 3_545 1.9698(8)
Ti2 O2 . 3_555 1.9698(8)
Ti2 O2 . 4_555 1.9698(8)
Ti2 O2 . 4_565 1.9698(8)
Ti2 O3 . . 2.089(7)
Ti2 O4 . . 1.996(6)
Pb1 Cl . . 3.3220(15)
Pb1 Cl . 1_565 3.3220(15)
Pb1 Cl . 1_655 3.3220(15)
Pb1 Cl . 1_665 3.3220(15)
Pb1 O1 . . 2.394(2)
Pb1 O1 . 1_565 2.394(2)
Pb1 O1 . 3_555 2.394(2)
Pb1 O1 . 3_655 2.394(2)
Pb2 O1 . . 3.288(3)
Pb2 O1 . 1_565 3.288(3)
Pb2 O1 . 3_555 3.288(3)
Pb2 O1 . 3_655 3.288(3)
Pb2 O2 . . 2.463(6)
Pb2 O2 . 1_565 2.766(7)
Pb2 O2 . 2_655 2.766(7)
Pb2 O2 . 2_665 2.463(6)
Pb2 O2 . 3_555 2.766(7)
Pb2 O2 . 3_655 2.463(6)
Pb2 O2 . 4_565 2.463(6)
Pb2 O2 . 4_665 2.766(7)
Pb2 O3 . . 2.7827(5)
Pb2 O3 . 1_565 2.7827(5)
Pb2 O3 . 1_655 2.7827(5)
Pb2 O3 . 1_665 2.7827(5)
Pb3 O2 . . 2.719(6)
Pb3 O2 . 1_565 2.997(6)
Pb3 O2 . 2_655 2.997(6)
Pb3 O2 . 2_665 2.719(6)
Pb3 O2 . 3_555 2.997(6)
Pb3 O2 . 3_655 2.719(6)
Pb3 O2 . 4_565 2.719(6)
Pb3 O2 . 4_665 2.997(6)
Pb3 O2 . 5_656 2.719(6)
Pb3 O2 . 5_666 2.997(6)
Pb3 O2 . 6_556 2.997(6)
Pb3 O2 . 6_566 2.719(6)
Pb3 O2 . 7_556 2.719(6)
Pb3 O2 . 7_656 2.997(6)
Pb3 O2 . 8_566 2.997(6)
Pb3 O2 . 8_666 2.719(6)
Pb3 O4 . . 2.76861(16)
Pb3 O4 . 1_565 2.76861(16)
Pb3 O4 . 1_655 2.76861(16)
Pb3 O4 . 1_665 2.76861(16)
